data_1516278
loop_
_publ_author_name
'Heinl, Sebastian'
'Scheer, Manfred'

_publ_section_title
;
 Activation of group 15 based cage compounds by [CpBIGFe(CO)2] radicals
;
_journal_issue 8
_journal_name_full 'Chemical Science'
_journal_page_first 3221
_journal_paper_doi 10.1039/c4sc01213e
_journal_volume 5
_journal_year 2014
_chemical_compound_source 'see text'
_chemical_formula_moiety 'C114 H130 As4 Fe2 O4, 2(C H2 Cl2)'
_chemical_formula_sum 'C116 H134 As4 Cl4 Fe2 O4'
_chemical_formula_weight 2145.41
_chemical_name_systematic ?
_space_group_IT_number 15
_symmetry_cell_setting monoclinic
_symmetry_Int_Tables_number 15
_symmetry_space_group_name_Hall '-C 2yc'
_symmetry_space_group_name_H-M 'C 1 2/c 1'
_atom_sites_solution_hydrogens geom
_atom_sites_solution_primary direct
_atom_sites_solution_secondary difmap
_cell_angle_alpha 90
_cell_angle_beta 103.712(2)
_cell_angle_gamma 90
_cell_formula_units_Z 4
_cell_length_a 16.0862(4)
_cell_length_b 23.1908(5)
_cell_length_c 29.2063(6)
_cell_measurement_reflns_used 5522
_cell_measurement_temperature 123.0(1)
_cell_measurement_theta_max 76.2254
_cell_measurement_theta_min 3.4105
_cell_volume 10584.9(4)
_computing_cell_refinement
;
CrysAlisPro, Agilent Technologies,
Version 1.171.35.19 (release 27-10-2011 CrysAlis171 .NET)
(compiled Oct 27 2011,15:02:11)
;
_computing_data_collection
;
CrysAlisPro, Agilent Technologies,
Version 1.171.35.19 (release 27-10-2011 CrysAlis171 .NET)
(compiled Oct 27 2011,15:02:11)
;
_computing_data_reduction
;
CrysAlisPro, Agilent Technologies,
Version 1.171.35.19 (release 27-10-2011 CrysAlis171 .NET)
(compiled Oct 27 2011,15:02:11)
;
_computing_molecular_graphics 'SXGRAPH (Farrugia, 1999)'
_computing_publication_material 'PLATON (Spek, 2003)'
_computing_structure_refinement 'SHELXL-97 (Sheldrick, 1997)'
_computing_structure_solution 'SIR-97 (Altomare, 1999)'
_diffrn_ambient_temperature 123.0(1)
_diffrn_detector_area_resol_mean 10.3546
_diffrn_measured_fraction_theta_full 0.993
_diffrn_measured_fraction_theta_max 0.960
_diffrn_measurement_device_type 'SuperNova,Single source at offset,Atlas'
_diffrn_measurement_method '\w scans'
_diffrn_radiation_monochromator mirror
_diffrn_radiation_probe x-ray
_diffrn_radiation_source 'SuperNova (Cu) X-ray Source'
_diffrn_radiation_type CuK\a
_diffrn_radiation_wavelength 1.54178
_diffrn_reflns_av_R_equivalents 0.0405
_diffrn_reflns_av_sigmaI/netI 0.0654
_diffrn_reflns_limit_h_max 11
_diffrn_reflns_limit_h_min -19
_diffrn_reflns_limit_k_max 25
_diffrn_reflns_limit_k_min -28
_diffrn_reflns_limit_l_max 36
_diffrn_reflns_limit_l_min -29
_diffrn_reflns_number 18697
_diffrn_reflns_reduction_process
;
;
_diffrn_reflns_theta_full 67.50
_diffrn_reflns_theta_max 76.50
_diffrn_reflns_theta_min 3.41
_exptl_absorpt_coefficient_mu 4.907
_exptl_absorpt_correction_T_max 1.00000
_exptl_absorpt_correction_T_min 0.60309
_exptl_absorpt_correction_type analytical
_exptl_absorpt_process_details
;
CrysAlisPro, Agilent Technologies,
Version 1.171.35.11 (release 16-05-2011 CrysAlis171 .NET)
(compiled May 16 2011,17:55:39)
Empirical absorption correction using spherical harmonics,
 implemented in SCALE3 ABSPACK scaling algorithm.
;
_exptl_crystal_colour red
_exptl_crystal_density_diffrn 1.346
_exptl_crystal_density_method 'Not Measured'
_exptl_crystal_description plate
_exptl_crystal_F_000 4456
_exptl_crystal_size_max 0.1113
_exptl_crystal_size_mid 0.0730
_exptl_crystal_size_min 0.0477
_refine_diff_density_max 1.193
_refine_diff_density_min -0.953
_refine_diff_density_rms 0.104
_refine_ls_extinction_method none
_refine_ls_goodness_of_fit_ref 1.011
_refine_ls_hydrogen_treatment constr
_refine_ls_matrix_type full
_refine_ls_number_parameters 595
_refine_ls_number_reflns 10673
_refine_ls_number_restraints 25
_refine_ls_restrained_S_all 1.015
_refine_ls_R_factor_all 0.0851
_refine_ls_R_factor_gt 0.0627
_refine_ls_shift/su_max 0.000
_refine_ls_shift/su_mean 0.000
_refine_ls_structure_factor_coef Fsqd
_refine_ls_weighting_details 'calc w=1/[\s^2^(Fo^2^)+(0.1102P)^2^+4.4031P] where P=(Fo^2^+2Fc^2^)/3'
_refine_ls_weighting_scheme calc
_refine_ls_wR_factor_gt 0.1630
_refine_ls_wR_factor_ref 0.1837
_reflns_number_gt 7873
_reflns_number_total 10673
_reflns_threshold_expression >2\s(i)
_cod_data_source_file c4sc01213e2.cif
_cod_data_source_block 1
_cod_depositor_comments
;
The following automatic conversions were performed:

'_symmetry_cell_setting' value 'Monoclinic' changed to 'monoclinic'
according to
/usr/data/users/saulius/crontab/automatic-downloads/rss-feeds/RSC/lib/dictionaries/cif_core.dic
dictionary named 'cif_core.dic' version 2.4.2 from 2011-04-26.

Automatic conversion script
Id: cif_fix_values 2281 2013-09-26 08:29:07Z andrius 

 Adding full bibliography for 1516277--1516281.cif.
;
_cod_original_sg_symbol_H-M 'C 2/c'
_cod_database_code 1516278

loop_
_symmetry_equiv_pos_site_id
_symmetry_equiv_pos_as_xyz
1 x,y,z
2 -x,y,1/2-z
3 -x,-y,-z
4 x,-y,1/2+z
5 1/2+x,1/2+y,z
6 1/2-x,1/2+y,1/2-z
7 1/2-x,1/2-y,-z
8 1/2+x,1/2-y,1/2+z

loop_
_atom_site_aniso_label
_atom_site_aniso_U_11
_atom_site_aniso_U_22
_atom_site_aniso_U_33
_atom_site_aniso_U_23
_atom_site_aniso_U_13
_atom_site_aniso_U_12
As1 0.0625(3) 0.0365(2) 0.0196(2) 0.0000(2) 0.0061(2) 0.0019(2)
As2 0.0709(4) 0.0568(3) 0.0222(2) 0.0009(2) 0.0078(2) 0.0165(2)
Fe1 0.0435(3) 0.0332(3) 0.0185(3) -0.0015(2) 0.0038(2) 0.0042(2)
O1 0.0507(19) 0.0555(19) 0.0504(19) -0.0125(16) 0.0088(15) 0.0134(15)
O2 0.066(2) 0.0433(17) 0.0365(16) -0.0084(13) 0.0122(15) -0.0078(15)
C1 0.054(2) 0.044(2) 0.0224(17) -0.0031(15) 0.0044(16) 0.0008(19)
C2 0.053(2) 0.037(2) 0.0235(17) 0.0015(15) 0.0080(16) 0.0007(17)
C3 0.045(2) 0.0335(18) 0.0193(15) -0.0035(13) 0.0040(14) 0.0043(15)
C4 0.042(2) 0.0408(19) 0.0220(16) -0.0050(14) 0.0073(15) 0.0075(16)
C5 0.045(2) 0.0355(18) 0.0212(16) -0.0052(14) 0.0086(15) 0.0063(15)
C6 0.044(2) 0.0361(18) 0.0173(15) -0.0068(13) 0.0033(14) 0.0045(15)
C7 0.046(2) 0.0337(18) 0.0189(15) -0.0035(13) 0.0054(15) 0.0052(15)
C8 0.053(2) 0.0339(18) 0.0210(16) -0.0033(14) 0.0005(16) 0.0018(16)
C9 0.055(2) 0.0372(19) 0.0240(17) 0.0001(15) 0.0017(16) 0.0044(17)
C10 0.066(3) 0.044(2) 0.028(2) 0.0014(17) 0.0045(19) -0.004(2)
C11 0.066(3) 0.042(2) 0.038(2) 0.0014(19) -0.007(2) 0.007(2)
C12 0.052(3) 0.042(2) 0.049(3) 0.002(2) -0.006(2) 0.0101(19)
C13 0.049(2) 0.037(2) 0.037(2) -0.0047(17) 0.0016(18) 0.0038(17)
C14 0.082(4) 0.047(3) 0.055(3) 0.016(2) 0.000(3) 0.014(3)
C15 0.069(9) 0.047(3) 0.102(6) 0.017(4) 0.009(5) 0.001(4)
C16 0.133(9) 0.056(4) 0.113(9) 0.010(5) 0.001(6) -0.002(4)
C17 0.133(9) 0.056(4) 0.113(9) 0.010(5) 0.001(6) -0.002(4)
C18 0.045(2) 0.0330(18) 0.0306(19) 0.0004(15) 0.0022(16) 0.0036(15)
C19 0.050(2) 0.046(2) 0.029(2) -0.0014(16) 0.0018(17) 0.0009(18)
C20 0.052(3) 0.053(3) 0.036(2) -0.0042(19) -0.0060(19) 0.005(2)
C21 0.043(2) 0.050(2) 0.054(3) -0.006(2) 0.004(2) 0.0029(18)
C22 0.048(2) 0.050(2) 0.044(2) -0.0022(19) 0.010(2) 0.0047(19)
C23 0.045(2) 0.045(2) 0.032(2) -0.0004(17) 0.0034(17) 0.0079(17)
C24 0.046(3) 0.099(5) 0.078(4) -0.025(4) -0.003(3) 0.004(3)
C25 0.069(3) 0.106(5) 0.115(6) 0.004(4) 0.012(3) -0.001(3)
C26 0.069(3) 0.106(5) 0.115(6) 0.004(4) 0.012(3) -0.001(3)
C27 0.105(9) 0.094(8) 0.145(14) 0.038(9) 0.008(9) 0.006(7)
C28 0.044(2) 0.0365(18) 0.0234(17) 0.0000(14) 0.0056(15) 0.0069(16)
C29 0.051(2) 0.045(2) 0.0233(17) -0.0021(15) 0.0043(16) 0.0021(18)
C30 0.051(2) 0.042(2) 0.035(2) -0.0062(17) 0.0090(18) -0.0042(18)
C31 0.050(2) 0.037(2) 0.032(2) 0.0024(16) 0.0114(17) 0.0044(16)
C32 0.053(2) 0.043(2) 0.0217(17) -0.0008(15) 0.0072(16) 0.0030(18)
C33 0.043(2) 0.0379(19) 0.0228(17) -0.0051(14) 0.0021(15) 0.0017(15)
C34 0.058(3) 0.042(2) 0.035(2) 0.0016(17) 0.0124(19) -0.0045(19)
C35 0.049(2) 0.047(2) 0.0308(19) -0.0008(17) 0.0072(17) -0.0049(18)
C36 0.056(3) 0.059(3) 0.035(2) 0.004(2) 0.008(2) -0.010(2)
C37 0.075(4) 0.087(4) 0.053(3) -0.005(3) 0.028(3) -0.013(3)
C38 0.041(2) 0.0369(19) 0.0235(16) -0.0001(14) 0.0058(15) 0.0056(15)
C39 0.044(2) 0.039(2) 0.0267(17) -0.0048(15) 0.0048(16) 0.0048(16)
C40 0.050(2) 0.039(2) 0.032(2) 0.0030(16) 0.0077(17) 0.0101(17)
C41 0.043(2) 0.053(2) 0.0252(18) 0.0039(16) 0.0057(16) 0.0082(18)
C42 0.042(2) 0.047(2) 0.033(2) 0.0011(17) 0.0013(17) 0.0019(17)
C43 0.047(2) 0.0361(19) 0.0288(18) 0.0007(15) 0.0027(16) 0.0005(16)
C44 0.046(2) 0.057(3) 0.033(2) 0.0061(19) 0.0018(18) 0.014(2)
C45 0.047(2) 0.048(2) 0.033(2) 0.0037(18) 0.0027(17) 0.0073(18)
C46 0.054(3) 0.071(3) 0.033(2) 0.012(2) 0.001(2) 0.006(2)
C47 0.070(3) 0.067(3) 0.038(2) 0.000(2) 0.008(2) 0.007(3)
C48 0.045(2) 0.0384(19) 0.0227(16) 0.0035(14) 0.0062(15) 0.0048(16)
C49 0.056(3) 0.044(2) 0.047(3) -0.0085(19) 0.013(2) 0.0040(19)
C50 0.056(3) 0.058(3) 0.060(3) -0.010(2) 0.028(2) -0.003(2)
C51 0.056(3) 0.059(3) 0.039(2) -0.002(2) 0.018(2) -0.008(2)
C52 0.058(3) 0.041(2) 0.033(2) 0.0001(17) 0.0069(19) -0.0024(18)
C53 0.049(2) 0.0371(19) 0.0307(19) 0.0013(16) 0.0085(17) 0.0045(17)
C54 0.070(3) 0.067(3) 0.064(3) -0.008(3) 0.030(3) -0.021(3)
C55 0.051(3) 0.058(3) 0.062(3) -0.005(2) 0.020(2) -0.006(2)
C56 0.052(3) 0.076(4) 0.091(5) -0.008(3) 0.026(3) -0.014(3)
C57 0.049(3) 0.086(5) 0.107(6) -0.003(4) 0.004(3) -0.009(3)
C16A 0.133(9) 0.056(4) 0.113(9) 0.010(5) 0.001(6) -0.002(4)
C17A 0.133(9) 0.056(4) 0.113(9) 0.010(5) 0.001(6) -0.002(4)
C15A 0.069(9) 0.047(3) 0.102(6) 0.017(4) 0.009(5) 0.001(4)
C27A 0.089(13) 0.094(13) 0.103(14) 0.003(9) 0.015(9) 0.007(9)
C26A 0.069(3) 0.106(5) 0.115(6) 0.004(4) 0.012(3) -0.001(3)
Cl1 0.1029(13) 0.0782(11) 0.0856(13) -0.0047(9) 0.0158(10) -0.0172(9)
Cl2 0.1438(18) 0.0838(12) 0.0633(10) -0.0075(9) 0.0082(11) -0.0198(12)
C58 0.123(6) 0.079(4) 0.049(3) 0.000(3) 0.004(4) -0.018(4)

loop_
_atom_site_label
_atom_site_type_symbol
_atom_site_thermal_displace_type
_atom_site_fract_x
_atom_site_fract_y
_atom_site_fract_z
_atom_site_occupancy
_atom_site_U_iso_or_equiv
_atom_site_calc_flag
_atom_site_refinement_flags
As1 As Uani 0.48144(3) 0.08106(2) 0.19726(1) 1.000 0.0401(1) . .
As2 As Uani 0.42447(4) 0.14675(2) 0.24731(2) 1.000 0.0505(2) . .
Fe1 Fe Uani 0.45525(4) 0.11398(3) 0.11605(2) 1.000 0.0323(2) . .
O1 O Uani 0.2986(2) 0.17116(16) 0.12508(13) 1.000 0.0527(11) . .
O2 O Uani 0.5504(2) 0.21859(14) 0.14885(11) 1.000 0.0486(10) . .
C1 C Uani 0.3594(3) 0.14758(19) 0.12213(14) 1.000 0.0409(11) . .
C2 C Uani 0.5147(3) 0.17695(18) 0.13667(14) 1.000 0.0380(11) . .
C3 C Uani 0.4909(3) 0.02731(16) 0.09928(13) 1.000 0.0332(10) . .
C4 C Uani 0.5465(3) 0.06982(17) 0.08729(13) 1.000 0.0350(11) . .
C5 C Uani 0.4950(3) 0.10695(17) 0.05189(13) 1.000 0.0338(10) . .
C6 C Uani 0.4085(3) 0.08927(16) 0.04455(12) 1.000 0.0331(10) . .
C7 C Uani 0.4049(3) 0.04041(16) 0.07508(12) 1.000 0.0333(10) . .
C8 C Uani 0.5185(3) -0.02530(17) 0.12874(13) 1.000 0.0374(10) . .
C9 C Uani 0.4689(3) -0.04968(18) 0.15696(14) 1.000 0.0400(11) . .
C10 C Uani 0.4950(3) -0.1010(2) 0.18178(15) 1.000 0.0471(14) . .
C11 C Uani 0.5702(4) -0.1282(2) 0.17949(18) 1.000 0.0519(14) . .
C12 C Uani 0.6191(3) -0.1040(2) 0.15098(19) 1.000 0.0507(16) . .
C13 C Uani 0.5936(3) -0.05304(19) 0.12602(16) 1.000 0.0424(12) . .
C14 C Uani 0.5989(4) -0.1839(2) 0.2059(2) 1.000 0.0641(19) . .
C15 C Uani 0.5976(10) -0.2354(5) 0.1727(6) 0.600 0.075(4) . .
C16 C Uani 0.6322(14) -0.2938(7) 0.1926(7) 0.600 0.105(4) . .
C17 C Uani 0.5831(10) -0.3155(6) 0.2266(6) 0.600 0.105(4) . .
C18 C Uani 0.6418(3) 0.07205(17) 0.10242(15) 1.000 0.0373(11) . .
C19 C Uani 0.6854(3) 0.07761(19) 0.14943(15) 1.000 0.0429(12) . .
C20 C Uani 0.7737(3) 0.0793(2) 0.16152(18) 1.000 0.0498(16) . .
C21 C Uani 0.8219(3) 0.0764(2) 0.1273(2) 1.000 0.0503(14) . .
C22 C Uani 0.7778(3) 0.0702(2) 0.08103(18) 1.000 0.0475(12) . .
C23 C Uani 0.6891(3) 0.06843(19) 0.06871(16) 1.000 0.0416(12) . .
C24 C Uani 0.9187(4) 0.0820(3) 0.1407(3) 1.000 0.077(2) . .
C25 C Uani 0.9680(5) 0.0287(4) 0.1402(4) 1.000 0.098(3) . .
C26 C Uani 0.9562(7) -0.0106(5) 0.1755(5) 0.770 0.098(3) . .
C27 C Uani 1.0211(8) -0.0600(5) 0.1819(6) 0.770 0.118(6) . .
C28 C Uani 0.5288(3) 0.14953(17) 0.02265(13) 1.000 0.0350(11) . .
C29 C Uani 0.5886(3) 0.19163(19) 0.04085(14) 1.000 0.0405(11) . .
C30 C Uani 0.6212(3) 0.2276(2) 0.01095(16) 1.000 0.0429(12) . .
C31 C Uani 0.5951(3) 0.22224(18) -0.03767(15) 1.000 0.0394(12) . .
C32 C Uani 0.5354(3) 0.17956(18) -0.05575(14) 1.000 0.0395(11) . .
C33 C Uani 0.5023(3) 0.14385(17) -0.02623(13) 1.000 0.0355(11) . .
C34 C Uani 0.6293(3) 0.26156(19) -0.07036(16) 1.000 0.0448(14) . .
C35 C Uani 0.6716(3) 0.2293(2) -0.10444(15) 1.000 0.0426(11) . .
C36 C Uani 0.7016(3) 0.2700(2) -0.13836(17) 1.000 0.0505(16) . .
C37 C Uani 0.7477(4) 0.2385(3) -0.1705(2) 1.000 0.070(2) . .
C38 C Uani 0.3352(3) 0.11335(17) 0.00873(13) 1.000 0.0341(11) . .
C39 C Uani 0.3252(3) 0.17238(18) 0.00091(14) 1.000 0.0372(11) . .
C40 C Uani 0.2616(3) 0.19332(19) -0.03592(15) 1.000 0.0407(12) . .
C41 C Uani 0.2056(3) 0.1560(2) -0.06600(14) 1.000 0.0408(11) . .
C42 C Uani 0.2162(3) 0.0976(2) -0.05843(16) 1.000 0.0419(12) . .
C43 C Uani 0.2798(3) 0.07621(18) -0.02194(14) 1.000 0.0384(11) . .
C44 C Uani 0.1388(3) 0.1791(2) -0.10700(16) 1.000 0.0466(14) . .
C45 C Uani 0.1679(3) 0.1768(2) -0.15290(15) 1.000 0.0438(12) . .
C46 C Uani 0.1032(3) 0.2001(3) -0.19572(17) 1.000 0.0542(16) . .
C47 C Uani 0.1347(4) 0.1956(3) -0.24030(18) 1.000 0.0591(16) . .
C48 C Uani 0.3269(3) 0.00449(18) 0.07332(13) 1.000 0.0357(11) . .
C49 C Uani 0.2536(3) 0.0257(2) 0.08350(18) 1.000 0.0489(16) . .
C50 C Uani 0.1815(4) -0.0086(2) 0.0783(2) 1.000 0.0556(17) . .
C51 C Uani 0.1797(3) -0.0648(2) 0.06215(17) 1.000 0.0502(16) . .
C52 C Uani 0.2529(3) -0.0859(2) 0.05136(16) 1.000 0.0447(14) . .
C53 C Uani 0.3261(3) -0.05191(18) 0.05753(15) 1.000 0.0391(11) . .
C54 C Uani 0.0997(4) -0.1017(3) 0.0561(2) 1.000 0.0646(17) . .
C55 C Uani 0.0503(3) -0.1091(2) 0.0056(2) 1.000 0.0559(17) . .
C56 C Uani -0.0324(4) -0.1434(3) 0.0011(3) 1.000 0.072(2) . .
C57 C Uani -0.0808(4) -0.1544(3) -0.0492(3) 1.000 0.083(3) . .
C16A C Uani 0.610(2) -0.2892(10) 0.2093(10) 0.400 0.105(4) . .
C17A C Uani 0.6259(16) -0.3408(8) 0.1813(9) 0.400 0.105(4) . .
C15A C Uani 0.5741(18) -0.2389(8) 0.1782(9) 0.400 0.075(4) . .
C27A C Uani 1.074(3) -0.0545(14) 0.1982(17) 0.230 0.097(8) . .
C26A C Uani 1.034(2) 0.0034(15) 0.1814(11) 0.230 0.098(3) . .
Cl1 Cl Uani 0.28173(14) -0.07954(9) 0.20720(8) 1.000 0.0900(7) . .
Cl2 Cl Uani 0.24405(17) 0.04207(9) 0.21561(7) 1.000 0.0997(8) . .
C58 C Uani 0.3072(6) -0.0161(3) 0.2413(2) 1.000 0.086(3) . .
H10 H Uiso 0.46080 -0.11700 0.20010 1.000 0.0570 calc R
H9 H Uiso 0.41840 -0.03180 0.15940 1.000 0.0480 calc R
H15B H Uiso 0.62930 -0.22410 0.14970 0.600 0.0900 calc .
H16A H Uiso 0.62750 -0.32130 0.16700 0.600 0.1260 calc .
H16B H Uiso 0.69220 -0.29020 0.20840 0.600 0.1260 calc .
H17A H Uiso 0.60830 -0.35070 0.24070 0.600 0.1580 calc .
H17B H Uiso 0.52480 -0.32250 0.21030 0.600 0.1580 calc .
H17C H Uiso 0.58460 -0.28710 0.25080 0.600 0.1580 calc .
H19 H Uiso 0.65500 0.08020 0.17280 1.000 0.0520 calc R
H20 H Uiso 0.80190 0.08250 0.19310 1.000 0.0600 calc R
H22 H Uiso 0.80800 0.06730 0.05760 1.000 0.0570 calc R
H23 H Uiso 0.66080 0.06470 0.03710 1.000 0.0500 calc R
H24A H Uiso 0.93530 0.10940 0.11940 1.000 0.0930 calc R
H24B H Uiso 0.93510 0.09840 0.17210 1.000 0.0930 calc R
H25A H Uiso 0.95020 0.01060 0.10950 0.770 0.1180 calc .
H25B H Uiso 1.02830 0.03820 0.14540 0.770 0.1180 calc .
H26A H Uiso 0.89870 -0.02630 0.16680 0.770 0.1180 calc .
H26B H Uiso 0.96250 0.00970 0.20520 0.770 0.1180 calc .
H27A H Uiso 1.01210 -0.08550 0.20620 0.770 0.1780 calc .
H27B H Uiso 1.07810 -0.04460 0.19070 0.770 0.1780 calc .
H27C H Uiso 1.01390 -0.08090 0.15280 0.770 0.1780 calc .
H29 H Uiso 0.60720 0.19600 0.07330 1.000 0.0490 calc R
H30 H Uiso 0.66120 0.25570 0.02390 1.000 0.0520 calc R
H32 H Uiso 0.51740 0.17490 -0.08820 1.000 0.0470 calc R
H33 H Uiso 0.46210 0.11590 -0.03920 1.000 0.0430 calc R
H34A H Uiso 0.67080 0.28770 -0.05150 1.000 0.0540 calc R
H34B H Uiso 0.58260 0.28460 -0.08840 1.000 0.0540 calc R
H35A H Uiso 0.63110 0.20190 -0.12240 1.000 0.0510 calc R
H35B H Uiso 0.72020 0.20770 -0.08660 1.000 0.0510 calc R
H36A H Uiso 0.65250 0.29000 -0.15740 1.000 0.0610 calc R
H36B H Uiso 0.73970 0.29860 -0.12030 1.000 0.0610 calc R
H37A H Uiso 0.76520 0.26560 -0.19120 1.000 0.1040 calc R
H37B H Uiso 0.70990 0.21050 -0.18880 1.000 0.1040 calc R
H37C H Uiso 0.79710 0.21930 -0.15180 1.000 0.1040 calc R
H39 H Uiso 0.36140 0.19800 0.02060 1.000 0.0450 calc R
H40 H Uiso 0.25610 0.23290 -0.04080 1.000 0.0490 calc R
H42 H Uiso 0.18000 0.07210 -0.07820 1.000 0.0510 calc R
H43 H Uiso 0.28580 0.03650 -0.01770 1.000 0.0460 calc R
H44A H Uiso 0.12590 0.21880 -0.10060 1.000 0.0560 calc R
H44B H Uiso 0.08670 0.15680 -0.11040 1.000 0.0560 calc R
H45A H Uiso 0.18070 0.13710 -0.15900 1.000 0.0530 calc R
H45B H Uiso 0.22050 0.19870 -0.14900 1.000 0.0530 calc R
H46A H Uiso 0.05010 0.17870 -0.19970 1.000 0.0650 calc R
H46B H Uiso 0.09130 0.24020 -0.19030 1.000 0.0650 calc R
H47A H Uiso 0.09220 0.21070 -0.26630 1.000 0.0890 calc R
H47B H Uiso 0.14540 0.15590 -0.24620 1.000 0.0890 calc R
H47C H Uiso 0.18670 0.21720 -0.23680 1.000 0.0890 calc R
H49 H Uiso 0.25240 0.06350 0.09400 1.000 0.0590 calc R
H50 H Uiso 0.13290 0.00650 0.08590 1.000 0.0670 calc R
H52 H Uiso 0.25340 -0.12330 0.03980 1.000 0.0540 calc R
H53 H Uiso 0.37530 -0.06730 0.05090 1.000 0.0470 calc R
H54A H Uiso 0.11610 -0.13950 0.06950 1.000 0.0770 calc R
H54B H Uiso 0.06240 -0.08430 0.07390 1.000 0.0770 calc R
H55A H Uiso 0.08630 -0.12870 -0.01180 1.000 0.0670 calc R
H55B H Uiso 0.03650 -0.07130 -0.00840 1.000 0.0670 calc R
H56A H Uiso -0.01870 -0.18020 0.01690 1.000 0.0860 calc R
H56B H Uiso -0.06940 -0.12260 0.01720 1.000 0.0860 calc R
H57A H Uiso -0.13160 -0.17610 -0.04930 1.000 0.1250 calc R
H57B H Uiso -0.04520 -0.17580 -0.06530 1.000 0.1250 calc R
H57C H Uiso -0.09620 -0.11820 -0.06500 1.000 0.1250 calc R
H12 H Uiso 0.66950 -0.12210 0.14850 1.000 0.0610 calc R
H13 H Uiso 0.62750 -0.03750 0.10740 1.000 0.0510 calc R
H14A H Uiso 0.56160 -0.19210 0.22680 0.600 0.0770 calc .
H14B H Uiso 0.65650 -0.17890 0.22510 0.600 0.0770 calc .
H15A H Uiso 0.53870 -0.24110 0.15560 0.600 0.0900 calc .
H14C H Uiso 0.66080 -0.18270 0.21620 0.400 0.0770 . .
H14D H Uiso 0.57690 -0.18350 0.23410 0.400 0.0770 . .
H15C H Uiso 0.51230 -0.24190 0.16830 0.400 0.0900 calc .
H15D H Uiso 0.59680 -0.23870 0.15020 0.400 0.0900 calc .
H16D H Uiso 0.66360 -0.27770 0.23060 0.400 0.1260 calc .
H16E H Uiso 0.57050 -0.29980 0.22830 0.400 0.1260 calc .
H17D H Uiso 0.64990 -0.37140 0.20240 0.400 0.1580 calc .
H17E H Uiso 0.66510 -0.33050 0.16240 0.400 0.1580 calc .
H17F H Uiso 0.57280 -0.35330 0.16120 0.400 0.1580 calc .
H25C H Uiso 0.99800 0.03370 0.11530 0.230 0.1180 . .
H25D H Uiso 0.92630 -0.00150 0.12970 0.230 0.1180 . .
H26C H Uiso 1.08400 0.02710 0.18180 0.230 0.1180 calc .
H26D H Uiso 1.01350 0.01620 0.20830 0.230 0.1180 calc .
H27D H Uiso 1.11480 -0.04960 0.22790 0.230 0.1450 calc .
H27E H Uiso 1.10320 -0.06940 0.17540 0.230 0.1450 calc .
H27F H Uiso 1.03060 -0.08100 0.20180 0.230 0.1450 calc .
H58A H Uiso 0.29860 -0.02290 0.27260 1.000 0.1040 calc R
H58B H Uiso 0.36710 -0.00680 0.24440 1.000 0.1040 calc R

loop_
_atom_type_symbol
_atom_type_description
_atom_type_scat_dispersion_real
_atom_type_scat_dispersion_imag
_atom_type_scat_source
O O 0.0492 0.0322 'International Tables Vol C Tables 4.2.6.8 and 6.1.1.4'
Fe Fe -1.1336 3.1974 'International Tables Vol C Tables 4.2.6.8 and 6.1.1.4'
Cl Cl 0.3639 0.7018 'International Tables Vol C Tables 4.2.6.8 and 6.1.1.4'
As As -0.9300 1.0051 'International Tables Vol C Tables 4.2.6.8 and 6.1.1.4'
H H 0.0000 0.0000 'International Tables Vol C Tables 4.2.6.8 and 6.1.1.4'
C C 0.0181 0.0091 'International Tables Vol C Tables 4.2.6.8 and 6.1.1.4'

loop_
_geom_angle_atom_site_label_1
_geom_angle_atom_site_label_2
_geom_angle_atom_site_label_3
_geom_angle
_geom_angle_site_symmetry_1
_geom_angle_site_symmetry_3
_geom_angle_publ_flag
As2 As1 Fe1 112.72(3) . . yes
As2 As1 As2 58.59(2) . 2_655 yes
As2 As1 Fe1 112.60(3) 2_655 . yes
As1 As2 As1 75.39(2) . 2_655 yes
As1 As2 As2 61.29(2) . 2_655 yes
As1 As2 As2 60.12(2) 2_655 2_655 yes
As1 Fe1 C1 89.66(13) . . yes
As1 Fe1 C2 88.42(13) . . yes
As1 Fe1 C3 86.31(10) . . yes
As1 Fe1 C4 104.99(11) . . yes
As1 Fe1 C5 144.83(12) . . yes
As1 Fe1 C6 144.45(11) . . yes
As1 Fe1 C7 104.56(10) . . yes
C1 Fe1 C2 90.9(2) . . yes
C1 Fe1 C3 135.2(2) . . yes
C1 Fe1 C4 162.17(17) . . yes
C1 Fe1 C5 124.92(18) . . yes
C1 Fe1 C6 95.93(18) . . yes
C1 Fe1 C7 100.62(19) . . yes
C2 Fe1 C3 133.5(2) . . yes
C2 Fe1 C4 99.46(19) . . yes
C2 Fe1 C5 96.43(18) . . yes
C2 Fe1 C6 126.42(17) . . yes
C2 Fe1 C7 162.56(19) . . yes
C3 Fe1 C4 38.82(17) . . yes
C3 Fe1 C5 65.20(15) . . yes
C3 Fe1 C6 65.20(15) . . yes
C3 Fe1 C7 38.73(17) . . yes
C4 Fe1 C5 39.83(15) . . yes
C4 Fe1 C6 66.24(17) . . yes
C4 Fe1 C7 66.26(18) . . yes
C5 Fe1 C6 38.98(18) . . yes
C5 Fe1 C7 66.24(16) . . yes
C6 Fe1 C7 39.90(14) . . yes
Fe1 C1 O1 177.1(4) . . yes
Fe1 C2 O2 177.4(4) . . yes
Fe1 C3 C4 68.4(2) . . yes
Fe1 C3 C7 68.9(2) . . yes
Fe1 C3 C8 132.9(3) . . yes
C4 C3 C7 108.7(3) . . no
C4 C3 C8 125.8(4) . . no
C7 C3 C8 125.3(4) . . no
Fe1 C4 C3 72.8(3) . . yes
Fe1 C4 C5 70.3(3) . . yes
Fe1 C4 C18 128.7(3) . . yes
C3 C4 C5 107.5(4) . . no
C3 C4 C18 127.6(4) . . no
C5 C4 C18 124.4(4) . . no
Fe1 C5 C4 69.9(2) . . yes
Fe1 C5 C6 70.5(2) . . yes
Fe1 C5 C28 133.0(3) . . yes
C4 C5 C6 108.2(4) . . no
C4 C5 C28 125.4(4) . . no
C6 C5 C28 125.7(4) . . no
Fe1 C6 C5 70.6(2) . . yes
Fe1 C6 C7 70.3(2) . . yes
Fe1 C6 C38 128.9(3) . . yes
C5 C6 C7 108.3(4) . . no
C5 C6 C38 125.7(4) . . no
C7 C6 C38 125.8(4) . . no
Fe1 C7 C3 72.4(2) . . yes
Fe1 C7 C6 69.8(2) . . yes
Fe1 C7 C48 132.0(3) . . yes
C3 C7 C6 107.2(4) . . no
C3 C7 C48 127.2(3) . . no
C6 C7 C48 124.7(4) . . no
C3 C8 C9 122.4(4) . . no
C3 C8 C13 119.2(4) . . no
C9 C8 C13 118.3(4) . . no
C8 C9 C10 120.3(4) . . no
C9 C10 C11 121.4(4) . . no
C10 C11 C12 118.1(4) . . no
C10 C11 C14 121.9(5) . . no
C12 C11 C14 120.0(5) . . no
C11 C12 C13 121.0(5) . . no
C8 C13 C12 120.9(4) . . no
C11 C14 C15 112.6(7) . . no
C11 C14 C15A 115.8(10) . . no
C14 C15 C16 120.1(13) . . no
C14 C15A C16A 108.4(19) . . no
C15 C16 C17 110.5(16) . . no
C15A C16A C17A 112(2) . . no
C19 C18 C23 118.3(4) . . no
C4 C18 C19 122.5(4) . . no
C4 C18 C23 119.2(4) . . no
C18 C19 C20 120.2(4) . . no
C19 C20 C21 121.7(5) . . no
C20 C21 C24 121.2(5) . . no
C20 C21 C22 117.4(5) . . no
C22 C21 C24 121.4(5) . . no
C21 C22 C23 121.1(5) . . no
C18 C23 C22 121.3(4) . . no
C21 C24 C25 116.6(6) . . no
C24 C25 C26 111.5(9) . . no
C24 C25 C26A 126.4(15) . . no
C25 C26 C27 111.3(10) . . no
C25 C26A C27A 139(3) . . no
C5 C28 C29 124.2(3) . . no
C5 C28 C33 117.3(4) . . no
C29 C28 C33 118.4(4) . . no
C28 C29 C30 120.7(4) . . no
C29 C30 C31 121.3(4) . . no
C30 C31 C32 117.8(4) . . no
C30 C31 C34 121.6(4) . . no
C32 C31 C34 120.6(4) . . no
C31 C32 C33 121.3(4) . . no
C28 C33 C32 120.6(4) . . no
C31 C34 C35 113.6(4) . . no
C34 C35 C36 112.2(4) . . no
C35 C36 C37 112.4(4) . . no
C6 C38 C39 121.8(4) . . no
C6 C38 C43 119.8(4) . . no
C39 C38 C43 118.0(4) . . no
C38 C39 C40 120.5(4) . . no
C39 C40 C41 121.2(4) . . no
C42 C41 C44 121.1(4) . . no
C40 C41 C42 118.1(4) . . no
C40 C41 C44 120.8(4) . . no
C41 C42 C43 121.2(4) . . no
C38 C43 C42 121.0(4) . . no
C41 C44 C45 112.2(4) . . no
C44 C45 C46 114.7(4) . . no
C45 C46 C47 112.3(4) . . no
C49 C48 C53 118.0(4) . . no
C7 C48 C53 118.6(4) . . no
C7 C48 C49 123.3(4) . . no
C48 C49 C50 120.7(4) . . no
C49 C50 C51 121.9(5) . . no
C50 C51 C52 117.5(5) . . no
C50 C51 C54 121.2(5) . . no
C52 C51 C54 121.3(5) . . no
C51 C52 C53 120.7(4) . . no
C48 C53 C52 121.2(4) . . no
C51 C54 C55 114.4(5) . . no
C54 C55 C56 112.9(5) . . no
C55 C56 C57 114.1(6) . . no
C8 C9 H9 120.00 . . no
C10 C9 H9 120.00 . . no
C9 C10 H10 119.00 . . no
C11 C10 H10 119.00 . . no
C11 C12 H12 119.00 . . no
C13 C12 H12 120.00 . . no
C8 C13 H13 120.00 . . no
C12 C13 H13 120.00 . . no
C11 C14 H14A 109.00 . . no
C11 C14 H14B 109.00 . . no
C11 C14 H14C 107.00 . . no
C11 C14 H14D 107.00 . . no
C15 C14 H14A 109.00 . . no
C15 C14 H14B 109.00 . . no
H14A C14 H14B 108.00 . . no
C15A C14 H14C 108.00 . . no
C15A C14 H14D 111.00 . . no
H14C C14 H14D 107.00 . . no
C14 C15 H15A 107.00 . . no
C14 C15 H15B 107.00 . . no
C16 C15 H15A 107.00 . . no
C16 C15 H15B 107.00 . . no
H15A C15 H15B 107.00 . . no
C16A C15A H15C 110.00 . . no
C16A C15A H15D 110.00 . . no
H15C C15A H15D 108.00 . . no
C14 C15A H15D 110.00 . . no
C14 C15A H15C 110.00 . . no
H16A C16 H16B 108.00 . . no
C17 C16 H16B 110.00 . . no
C15 C16 H16A 110.00 . . no
C15 C16 H16B 110.00 . . no
C17 C16 H16A 109.00 . . no
C15A C16A H16D 109.00 . . no
C15A C16A H16E 109.00 . . no
C17A C16A H16D 109.00 . . no
C17A C16A H16E 109.00 . . no
H16D C16A H16E 108.00 . . no
C16 C17 H17C 109.00 . . no
C16 C17 H17A 110.00 . . no
C16 C17 H17B 110.00 . . no
H17B C17 H17C 109.00 . . no
H17A C17 H17B 109.00 . . no
H17A C17 H17C 109.00 . . no
C16A C17A H17D 109.00 . . no
H17D C17A H17E 110.00 . . no
C16A C17A H17E 109.00 . . no
C16A C17A H17F 109.00 . . no
H17D C17A H17F 110.00 . . no
H17E C17A H17F 109.00 . . no
C18 C19 H19 120.00 . . no
C20 C19 H19 120.00 . . no
C19 C20 H20 119.00 . . no
C21 C20 H20 119.00 . . no
C23 C22 H22 119.00 . . no
C21 C22 H22 119.00 . . no
C18 C23 H23 119.00 . . no
C22 C23 H23 119.00 . . no
C25 C24 H24B 108.00 . . no
C25 C24 H24A 108.00 . . no
C21 C24 H24A 108.00 . . no
H24A C24 H24B 107.00 . . no
C21 C24 H24B 108.00 . . no
C24 C25 H25B 109.00 . . no
C24 C25 H25C 106.00 . . no
C24 C25 H25D 106.00 . . no
C26 C25 H25A 109.00 . . no
C26 C25 H25B 109.00 . . no
H25A C25 H25B 108.00 . . no
C24 C25 H25A 109.00 . . no
C26A C25 H25D 106.00 . . no
H25C C25 H25D 106.00 . . no
C26A C25 H25C 105.00 . . no
C25 C26 H26A 109.00 . . no
C27 C26 H26A 109.00 . . no
C27 C26 H26B 109.00 . . no
C25 C26 H26B 109.00 . . no
H26A C26 H26B 108.00 . . no
C25 C26A H26D 102.00 . . no
C27A C26A H26C 102.00 . . no
C27A C26A H26D 102.00 . . no
H26C C26A H26D 105.00 . . no
C25 C26A H26C 102.00 . . no
H27B C27 H27C 109.00 . . no
C26 C27 H27B 110.00 . . no
H27A C27 H27C 110.00 . . no
C26 C27 H27A 109.00 . . no
C26 C27 H27C 109.00 . . no
H27A C27 H27B 109.00 . . no
C26A C27A H27F 110.00 . . no
C26A C27A H27D 109.00 . . no
C26A C27A H27E 109.00 . . no
H27D C27A H27E 109.00 . . no
H27D C27A H27F 110.00 . . no
H27E C27A H27F 109.00 . . no
C28 C29 H29 120.00 . . no
C30 C29 H29 120.00 . . no
C31 C30 H30 119.00 . . no
C29 C30 H30 119.00 . . no
C33 C32 H32 119.00 . . no
C31 C32 H32 119.00 . . no
C28 C33 H33 120.00 . . no
C32 C33 H33 120.00 . . no
C35 C34 H34B 109.00 . . no
H34A C34 H34B 108.00 . . no
C31 C34 H34B 109.00 . . no
C35 C34 H34A 109.00 . . no
C31 C34 H34A 109.00 . . no
C34 C35 H35A 109.00 . . no
C34 C35 H35B 109.00 . . no
H35A C35 H35B 108.00 . . no
C36 C35 H35A 109.00 . . no
C36 C35 H35B 109.00 . . no
C37 C36 H36A 109.00 . . no
C37 C36 H36B 109.00 . . no
H36A C36 H36B 108.00 . . no
C35 C36 H36A 109.00 . . no
C35 C36 H36B 109.00 . . no
C36 C37 H37A 110.00 . . no
H37A C37 H37B 109.00 . . no
H37A C37 H37C 110.00 . . no
H37B C37 H37C 109.00 . . no
C36 C37 H37C 109.00 . . no
C36 C37 H37B 109.00 . . no
C40 C39 H39 120.00 . . no
C38 C39 H39 120.00 . . no
C41 C40 H40 119.00 . . no
C39 C40 H40 119.00 . . no
C41 C42 H42 119.00 . . no
C43 C42 H42 119.00 . . no
C38 C43 H43 120.00 . . no
C42 C43 H43 119.00 . . no
C41 C44 H44A 109.00 . . no
C41 C44 H44B 109.00 . . no
H44A C44 H44B 108.00 . . no
C45 C44 H44A 109.00 . . no
C45 C44 H44B 109.00 . . no
C44 C45 H45A 109.00 . . no
C46 C45 H45B 109.00 . . no
C44 C45 H45B 109.00 . . no
C46 C45 H45A 109.00 . . no
H45A C45 H45B 108.00 . . no
H46A C46 H46B 108.00 . . no
C47 C46 H46B 109.00 . . no
C45 C46 H46A 109.00 . . no
C45 C46 H46B 109.00 . . no
C47 C46 H46A 109.00 . . no
C46 C47 H47C 110.00 . . no
H47A C47 H47B 109.00 . . no
C46 C47 H47B 109.00 . . no
C46 C47 H47A 110.00 . . no
H47A C47 H47C 109.00 . . no
H47B C47 H47C 109.00 . . no
C50 C49 H49 120.00 . . no
C48 C49 H49 120.00 . . no
C49 C50 H50 119.00 . . no
C51 C50 H50 119.00 . . no
C51 C52 H52 120.00 . . no
C53 C52 H52 120.00 . . no
C52 C53 H53 119.00 . . no
C48 C53 H53 119.00 . . no
C51 C54 H54B 109.00 . . no
C55 C54 H54A 109.00 . . no
C55 C54 H54B 109.00 . . no
H54A C54 H54B 108.00 . . no
C51 C54 H54A 109.00 . . no
C56 C55 H55B 109.00 . . no
H55A C55 H55B 108.00 . . no
C54 C55 H55B 109.00 . . no
C56 C55 H55A 109.00 . . no
C54 C55 H55A 109.00 . . no
C55 C56 H56A 109.00 . . no
C55 C56 H56B 109.00 . . no
H56A C56 H56B 108.00 . . no
C57 C56 H56A 109.00 . . no
C57 C56 H56B 109.00 . . no
C56 C57 H57C 109.00 . . no
H57A C57 H57B 109.00 . . no
H57A C57 H57C 110.00 . . no
H57B C57 H57C 109.00 . . no
C56 C57 H57A 109.00 . . no
C56 C57 H57B 109.00 . . no
Cl1 C58 Cl2 111.5(4) . . yes
Cl1 C58 H58A 109.00 . . no
Cl1 C58 H58B 109.00 . . no
Cl2 C58 H58A 109.00 . . no
Cl2 C58 H58B 109.00 . . no
H58A C58 H58B 108.00 . . no

loop_
_geom_bond_atom_site_label_1
_geom_bond_atom_site_label_2
_geom_bond_distance
_geom_bond_site_symmetry_2
_geom_bond_publ_flag
As1 As2 2.4356(7) . yes
As1 Fe1 2.4315(7) . yes
As1 As2 2.4638(7) 2_655 yes
As2 As2 2.3976(9) 2_655 yes
Fe1 C1 1.774(5) . yes
Fe1 C2 1.771(4) . yes
Fe1 C3 2.178(4) . yes
Fe1 C4 2.120(5) . yes
Fe1 C5 2.125(4) . yes
Fe1 C6 2.124(4) . yes
Fe1 C7 2.131(4) . yes
Cl1 C58 1.769(7) . yes
Cl2 C58 1.747(8) . yes
O1 C1 1.142(6) . yes
O2 C2 1.137(5) . yes
C3 C4 1.429(6) . no
C3 C7 1.429(6) . no
C3 C8 1.498(5) . no
C4 C5 1.446(6) . no
C4 C18 1.492(7) . no
C5 C6 1.417(7) . no
C5 C28 1.490(6) . no
C6 C38 1.487(6) . no
C6 C7 1.452(5) . no
C7 C48 1.497(7) . no
C8 C13 1.388(7) . no
C8 C9 1.396(6) . no
C9 C10 1.405(6) . no
C10 C11 1.380(8) . no
C11 C14 1.519(7) . no
C11 C12 1.392(8) . no
C12 C13 1.398(7) . no
C14 C15A 1.51(2) . no
C14 C15 1.535(15) . no
C15 C16 1.53(2) . no
C15A C16A 1.51(3) . no
C16 C17 1.50(3) . no
C16A C17A 1.51(3) . no
C18 C19 1.392(6) . no
C18 C23 1.382(7) . no
C19 C20 1.381(7) . no
C20 C21 1.404(7) . no
C21 C24 1.519(9) . no
C21 C22 1.377(8) . no
C22 C23 1.387(7) . no
C24 C25 1.471(11) . no
C25 C26A 1.52(3) . no
C25 C26 1.422(17) . no
C26 C27 1.531(17) . no
C26A C27A 1.52(5) . no
C28 C29 1.385(6) . no
C28 C33 1.396(5) . no
C29 C30 1.397(6) . no
C30 C31 1.388(6) . no
C31 C32 1.393(6) . no
C31 C34 1.515(6) . no
C32 C33 1.389(6) . no
C34 C35 1.528(7) . no
C35 C36 1.527(7) . no
C36 C37 1.515(8) . no
C38 C43 1.400(6) . no
C38 C39 1.391(6) . no
C39 C40 1.385(6) . no
C40 C41 1.399(6) . no
C41 C42 1.376(7) . no
C41 C44 1.505(6) . no
C42 C43 1.383(6) . no
C44 C45 1.522(6) . no
C45 C46 1.524(7) . no
C46 C47 1.509(7) . no
C48 C53 1.386(6) . no
C48 C49 1.374(7) . no
C49 C50 1.385(8) . no
C50 C51 1.384(7) . no
C51 C54 1.521(8) . no
C51 C52 1.379(7) . no
C52 C53 1.393(7) . no
C54 C55 1.510(8) . no
C55 C56 1.529(8) . no
C56 C57 1.512(12) . no
C9 H9 0.9300 . no
C10 H10 0.9300 . no
C12 H12 0.9300 . no
C13 H13 0.9300 . no
C14 H14C 0.9700 . no
C14 H14D 0.9700 . no
C14 H14B 0.9700 . no
C14 H14A 0.9700 . no
C15 H15A 0.9700 . no
C15 H15B 0.9700 . no
C15A H15D 0.9700 . no
C15A H15C 0.9700 . no
C16 H16A 0.9700 . no
C16 H16B 0.9700 . no
C16A H16E 0.9700 . no
C16A H16D 0.9700 . no
C17 H17C 0.9600 . no
C17 H17A 0.9600 . no
C17 H17B 0.9600 . no
C17A H17F 0.9600 . no
C17A H17E 0.9600 . no
C17A H17D 0.9600 . no
C19 H19 0.9300 . no
C20 H20 0.9300 . no
C22 H22 0.9300 . no
C23 H23 0.9300 . no
C24 H24A 0.9700 . no
C24 H24B 0.9700 . no
C25 H25A 0.9700 . no
C25 H25C 0.9700 . no
C25 H25B 0.9700 . no
C25 H25D 0.9700 . no
C26 H26A 0.9700 . no
C26 H26B 0.9700 . no
C26A H26C 0.9700 . no
C26A H26D 0.9700 . no
C27 H27C 0.9600 . no
C27 H27A 0.9600 . no
C27 H27B 0.9600 . no
C27A H27F 0.9500 . no
C27A H27D 0.9600 . no
C27A H27E 0.9700 . no
C29 H29 0.9300 . no
C30 H30 0.9300 . no
C32 H32 0.9300 . no
C33 H33 0.9300 . no
C34 H34B 0.9700 . no
C34 H34A 0.9700 . no
C35 H35B 0.9700 . no
C35 H35A 0.9700 . no
C36 H36B 0.9700 . no
C36 H36A 0.9700 . no
C37 H37A 0.9600 . no
C37 H37C 0.9600 . no
C37 H37B 0.9600 . no
C39 H39 0.9300 . no
C40 H40 0.9300 . no
C42 H42 0.9300 . no
C43 H43 0.9300 . no
C44 H44A 0.9700 . no
C44 H44B 0.9700 . no
C45 H45B 0.9700 . no
C45 H45A 0.9700 . no
C46 H46A 0.9700 . no
C46 H46B 0.9700 . no
C47 H47A 0.9600 . no
C47 H47B 0.9600 . no
C47 H47C 0.9600 . no
C49 H49 0.9300 . no
C50 H50 0.9300 . no
C52 H52 0.9300 . no
C53 H53 0.9300 . no
C54 H54A 0.9700 . no
C54 H54B 0.9700 . no
C55 H55B 0.9700 . no
C55 H55A 0.9700 . no
C56 H56A 0.9700 . no
C56 H56B 0.9700 . no
C57 H57C 0.9600 . no
C57 H57A 0.9600 . no
C57 H57B 0.9600 . no
C58 H58A 0.9700 . no
C58 H58B 0.9700 . no

loop_
_geom_contact_atom_site_label_1
_geom_contact_atom_site_label_2
_geom_contact_distance
_geom_contact_site_symmetry_2
_geom_contact_publ_flag
As1 C1 3.001(4) . no
As1 C2 2.968(4) . no
As1 C3 3.158(4) . no
As1 C4 3.616(4) . no
As1 C7 3.613(3) . no
As1 C8 3.318(4) . no
As1 C9 3.241(4) . no
As2 O2 3.399(3) 2_655 no
As2 Cl2 3.728(3) . no
As1 H19 3.0400 . no
As1 H9 2.9300 . no
As2 H46B 3.0800 7_555 no
Fe1 H19 3.3400 . no
Fe1 H39 3.4400 . no
Fe1 H49 3.3800 . no
Cl1 C27A 3.34(5) 1_455 no
Cl2 C27A 3.48(4) 1_455 no
Cl2 As2 3.728(3) . no
Cl2 C17A 3.33(2) 5_455 no
Cl2 C26A 3.41(3) 1_455 no
Cl1 H27D 2.9700 1_455 no
Cl1 H37B 3.0900 3_655 no
Cl1 H27E 2.8100 1_455 no
Cl1 H14B 3.0500 2_655 no
Cl1 H9 3.0800 . no
Cl1 H10 3.0600 . no
Cl2 H27D 3.0500 1_455 no
Cl2 H17D 2.4900 5_455 no
Cl2 H20 3.0800 2_655 no
Cl2 H26C 2.5500 1_455 no
O2 As2 3.399(3) 2_655 no
O2 C29 3.411(5) . no
O2 C37 3.311(7) 7_655 no
O1 H49 2.7000 . no
O1 H17E 2.6300 5_455 no
O2 H29 2.6300 . no
O2 H37C 2.8300 7_655 no
O2 H47A 2.9100 8_555 no
C1 C5 3.461(6) . no
C1 As1 3.001(4) . no
C1 As2 3.557(4) . no
C1 O2 3.409(6) . no
C1 C2 2.526(7) . no
C1 C38 3.338(5) . no
C1 C6 2.904(6) . no
C1 C7 3.013(6) . no
C1 C39 3.499(6) . no
C1 C49 3.354(7) . no
C2 C1 2.526(7) . no
C2 C19 3.536(7) . no
C2 As1 2.968(4) . no
C2 O1 3.415(6) . no
C2 C4 2.977(6) . no
C2 C5 2.915(6) . no
C2 C6 3.480(6) . no
C2 C18 3.474(6) . no
C2 C28 3.450(6) . no
C2 C29 3.307(6) . no
C2 As2 3.370(4) 2_655 no
C3 C18 2.621(7) . no
C3 C5 2.318(5) . no
C3 As1 3.158(4) . no
C3 C48 2.620(7) . no
C3 C6 2.318(5) . no
C4 C6 2.319(6) . no
C4 C28 2.609(5) . no
C4 C8 2.606(6) . no
C4 C2 2.977(6) . no
C4 As1 3.616(4) . no
C4 C7 2.323(7) . no
C5 C18 2.600(6) . no
C5 C38 2.585(7) . no
C5 C2 2.915(6) . no
C5 C1 3.461(6) . no
C5 C3 2.318(5) . no
C5 C7 2.325(6) . no
C6 C2 3.480(6) . no
C6 C48 2.611(6) . no
C6 C3 2.318(5) . no
C6 C1 2.904(6) . no
C6 C28 2.587(6) . no
C6 C4 2.319(6) . no
C7 As1 3.613(3) . no
C7 C1 3.013(6) . no
C7 C38 2.616(5) . no
C7 C4 2.323(7) . no
C7 C5 2.325(6) . no
C7 C8 2.600(6) . no
C8 C53 3.352(6) . no
C8 C19 3.536(6) . no
C9 C53 3.248(6) . no
C9 As1 3.241(4) . no
C9 C48 3.181(6) . no
C13 C19 3.369(6) . no
C13 C18 3.122(6) . no
C17 C17 3.28(2) 2_655 no
C17A Cl2 3.33(2) 5_545 no
C18 C29 3.306(6) . no
C18 C13 3.122(6) . no
C19 C2 3.536(7) . no
C19 C13 3.369(6) . no
C19 C8 3.536(6) . no
C20 C26 3.545(13) . no
C20 C36 3.600(7) 7_655 no
C23 C29 3.289(6) . no
C23 C28 3.217(6) . no
C26 C20 3.545(13) . no
C26A Cl2 3.41(3) 1_655 no
C27A Cl2 3.48(4) 1_655 no
C27A Cl1 3.34(5) 1_655 no
C28 C23 3.217(6) . no
C28 C39 3.229(7) . no
C29 C23 3.289(6) . no
C29 O2 3.411(5) . no
C29 C18 3.306(6) . no
C29 C2 3.307(6) . no
C33 C38 3.173(7) . no
C33 C39 3.202(7) . no
C36 C20 3.600(7) 7_655 no
C37 O2 3.311(7) 7_655 no
C38 C33 3.173(7) . no
C38 C49 3.462(6) . no
C39 C1 3.499(6) . no
C39 C28 3.229(7) . no
C39 C33 3.202(7) . no
C40 C40 3.439(6) 7_555 no
C43 C49 3.413(7) . no
C43 C48 3.175(6) . no
C48 C43 3.175(6) . no
C48 C9 3.181(6) . no
C49 C38 3.462(6) . no
C49 C1 3.354(7) . no
C49 C43 3.413(7) . no
C53 C8 3.352(6) . no
C53 C9 3.248(6) . no
C1 H49 2.6000 . no
C2 H29 2.6700 . no
C3 H53 3.0000 . no
C4 H13 2.8100 . no
C5 H39 3.0000 . no
C5 H23 2.9700 . no
C6 H33 2.8500 . no
C7 H43 2.9300 . no
C7 H9 2.9400 . no
C8 H53 2.9900 . no
C11 H32 2.9100 3_655 no
C12 H32 3.0000 3_655 no
C12 H15B 2.7900 . no
C12 H58A 2.9800 2_655 no
C13 H33 2.8800 3_655 no
C14 H17C 2.7600 . no
C15 H12 3.0200 . no
C15 H32 3.0500 3_655 no
C15A H32 3.0700 3_655 no
C17 H17B 2.8200 2_655 no
C17 H17C 3.0000 2_655 no
C17 H14A 2.8800 . no
C18 H13 2.5600 . no
C18 H29 3.0100 . no
C19 H13 2.9900 . no
C20 H36B 3.0600 7_655 no
C21 H26A 2.8000 . no
C21 H36B 3.0500 7_655 no
C22 H25A 3.0300 . no
C22 H25D 2.9800 . no
C23 H13 2.9700 . no
C23 H43 2.9300 3_655 no
C24 H17F 2.8400 5_555 no
C27 H46A 3.0700 3_655 no
C27A H47B 2.9300 4_655 no
C28 H39 2.9100 . no
C28 H23 2.8500 . no
C32 H53 2.9600 3_655 no
C32 H35A 2.8000 . no
C33 H53 2.8700 3_655 no
C35 H32 2.9200 . no
C37 H16D 3.0200 4_554 no
C38 H33 2.7400 . no
C39 H40 2.9400 7_555 no
C39 H33 3.0300 . no
C40 H40 2.8900 7_555 no
C41 H56B 2.9900 3_555 no
C42 H56B 2.9500 3_555 no
C42 H45A 3.0000 . no
C45 H12 2.8800 3_655 no
C46 H47A 3.0900 2_554 no
C47 H46A 3.1000 2_554 no
C48 H9 2.7300 . no
C48 H43 2.6900 . no
C52 H55A 3.0400 . no
C52 H35B 3.0000 3_655 no
C53 H23 2.8400 3_655 no
C53 H9 3.0300 . no
C53 H43 2.9600 . no
H9 Cl1 3.0800 . no
H9 As1 2.9300 . no
H9 C53 3.0300 . no
H9 C7 2.9400 . no
H9 C48 2.7300 . no
H10 Cl1 3.0600 . no
H10 H14A 2.3800 . no
H10 H14D 2.4400 . no
H12 H45B 2.5000 3_655 no
H12 H14C 2.4600 . no
H12 H45A 2.3800 3_655 no
H12 H15B 2.4500 . no
H12 C45 2.8800 3_655 no
H12 C15 3.0200 . no
H13 C18 2.5600 . no
H13 C19 2.9900 . no
H13 C4 2.8100 . no
H13 C23 2.9700 . no
H14A H17C 2.3100 . no
H14A C17 2.8800 . no
H14A H10 2.3800 . no
H14B Cl1 3.0500 2_655 no
H14B H37B 2.5600 4_555 no
H14C H12 2.4600 . no
H14C H47C 2.5100 3_655 no
H14C H16D 2.2400 . no
H14D H10 2.4400 . no
H15A H17B 2.5200 . no
H15A H32 2.4900 3_655 no
H15B H45B 2.4900 3_655 no
H15B C12 2.7900 . no
H15B H12 2.4500 . no
H15C H35A 2.5500 3_655 no
H15D H17E 2.3800 . no
H16B H47C 2.5700 3_655 no
H16D C37 3.0200 4_555 no
H16D H37A 2.4900 4_555 no
H16D H14C 2.2400 . no
H17B H15A 2.5200 . no
H17B C17 2.8200 2_655 no
H17B H17C 2.4500 2_655 no
H17B H24B 2.4300 5_445 no
H17C C14 2.7600 . no
H17C H14A 2.3100 . no
H17C C17 3.0000 2_655 no
H17C H17B 2.4500 2_655 no
H17D Cl2 2.4900 5_545 no
H17E H15D 2.3800 . no
H17E O1 2.6300 5_545 no
H17F H24B 2.5700 5_445 no
H17F C24 2.8400 5_445 no
H17F H24A 2.4200 5_445 no
H19 Fe1 3.3400 . no
H19 As1 3.0400 . no
H20 Cl2 3.0800 2_655 no
H20 H24B 2.3900 . no
H22 H24A 2.5800 . no
H23 C28 2.8500 . no
H23 C5 2.9700 . no
H23 C53 2.8400 3_655 no
H23 H53 2.5000 3_655 no
H24A H22 2.5800 . no
H24A H17F 2.4200 5_555 no
H24B H26B 2.2700 . no
H24B H26D 2.3900 . no
H24B H17B 2.4300 5_555 no
H24B H17F 2.5700 5_555 no
H24B H20 2.3900 . no
H25A H27C 2.5600 . no
H25A C22 3.0300 . no
H25B H27B 2.3600 . no
H25C H50 2.5900 1_655 no
H25D C22 2.9800 . no
H25D H42 2.5800 3_655 no
H26A C21 2.8000 . no
H26B H24B 2.2700 . no
H26C Cl2 2.5500 1_655 no
H26D H26D 2.5700 2_755 no
H26D H24B 2.3900 . no
H27A H46A 2.3700 3_655 no
H27B H25B 2.3600 . no
H27C H44B 2.5100 3_655 no
H27C H25A 2.5600 . no
H27D Cl1 2.9700 1_655 no
H27D H47B 2.5900 4_655 no
H27D Cl2 3.0500 1_655 no
H27E Cl1 2.8100 1_655 no
H29 C2 2.6700 . no
H29 C18 3.0100 . no
H29 O2 2.6300 . no
H29 H36B 2.5200 7_655 no
H30 H35B 2.4600 7_655 no
H30 H34A 2.3600 . no
H32 H35A 2.3700 . no
H32 C35 2.9200 . no
H32 C15A 3.0700 3_655 no
H32 C12 3.0000 3_655 no
H32 C15 3.0500 3_655 no
H32 C11 2.9100 3_655 no
H32 H15A 2.4900 3_655 no
H33 C6 2.8500 . no
H33 C38 2.7400 . no
H33 C39 3.0300 . no
H33 C13 2.8800 3_655 no
H34A H30 2.3600 . no
H34A H36B 2.5300 . no
H34B H36A 2.5300 . no
H34B H57B 2.4900 5_555 no
H35A H32 2.3700 . no
H35A H15C 2.5500 3_655 no
H35A H37B 2.5600 . no
H35A C32 2.8000 . no
H35B H37C 2.5200 . no
H35B C52 3.0000 3_655 no
H35B H52 2.3700 3_655 no
H35B H30 2.4600 7_655 no
H36A H34B 2.5300 . no
H36B H34A 2.5300 . no
H36B C20 3.0600 7_655 no
H36B C21 3.0500 7_655 no
H36B H29 2.5200 7_655 no
H37A H16D 2.4900 4_554 no
H37B H35A 2.5600 . no
H37B Cl1 3.0900 3_655 no
H37B H14B 2.5600 4_554 no
H37C H35B 2.5200 . no
H37C O2 2.8300 7_655 no
H39 Fe1 3.4400 . no
H39 C28 2.9100 . no
H39 C5 3.0000 . no
H40 H44A 2.4100 . no
H40 H40 2.5600 7_555 no
H40 C39 2.9400 7_555 no
H40 C40 2.8900 7_555 no
H42 H44B 2.5200 . no
H42 H25D 2.5800 3_655 no
H43 C7 2.9300 . no
H43 C48 2.6900 . no
H43 C23 2.9300 3_655 no
H43 C53 2.9600 . no
H44A H40 2.4100 . no
H44A H46B 2.5900 . no
H44B H46A 2.5800 . no
H44B H42 2.5200 . no
H44B H27C 2.5100 3_655 no
H45A H47B 2.5100 . no
H45A C42 3.0000 . no
H45A H12 2.3800 3_655 no
H45B H15B 2.4900 3_655 no
H45B H47C 2.5300 . no
H45B H12 2.5000 3_655 no
H46A H47A 2.3900 2_554 no
H46A H44B 2.5800 . no
H46A C47 3.1000 2_554 no
H46A C27 3.0700 3_655 no
H46A H27A 2.3700 3_655 no
H46B As2 3.0800 7_555 no
H46B H44A 2.5900 . no
H47A C46 3.0900 2_554 no
H47A O2 2.9100 8_454 no
H47A H46A 2.3900 2_554 no
H47B H45A 2.5100 . no
H47B H27D 2.5900 4_454 no
H47B C27A 2.9300 4_454 no
H47C H16B 2.5700 3_655 no
H47C H45B 2.5300 . no
H47C H14C 2.5100 3_655 no
H49 Fe1 3.3800 . no
H49 O1 2.7000 . no
H49 C1 2.6000 . no
H50 H25C 2.5900 1_455 no
H50 H54B 2.3800 . no
H52 H54A 2.5800 . no
H52 H35B 2.3700 3_655 no
H53 C8 2.9900 . no
H53 C3 3.0000 . no
H53 C32 2.9600 3_655 no
H53 C33 2.8700 3_655 no
H53 H23 2.5000 3_655 no
H54A H52 2.5800 . no
H54A H56A 2.5200 . no
H54B H50 2.3800 . no
H54B H56B 2.5200 . no
H55A C52 3.0400 . no
H55A H57B 2.5600 . no
H56A H54A 2.5200 . no
H56B H54B 2.5200 . no
H56B C41 2.9900 3_555 no
H56B C42 2.9500 3_555 no
H57B H55A 2.5600 . no
H57B H34B 2.4900 5_445 no
H58A C12 2.9800 2_655 no

loop_
_geom_torsion_atom_site_label_1
_geom_torsion_atom_site_label_2
_geom_torsion_atom_site_label_3
_geom_torsion_atom_site_label_4
_geom_torsion
_geom_torsion_site_symmetry_1
_geom_torsion_site_symmetry_3
_geom_torsion_site_symmetry_4
_geom_torsion_publ_flag
Fe1 As1 As2 As1 -167.06(3) . . 2_655 no
Fe1 As1 As2 As2 -103.44(3) . . 2_655 no
As2 As1 As2 As1 -63.62(2) 2_655 . 2_655 no
As2 As1 As2 As1 64.99(2) . 2_655 2_655 no
Fe1 As1 As2 As2 103.66(3) . 2_655 . no
Fe1 As1 As2 As1 168.65(3) . 2_655 2_655 no
As2 As1 Fe1 C7 164.26(14) 2_655 . . no
As2 As1 Fe1 C4 159.48(12) . . . no
As2 As1 Fe1 C1 -30.81(15) . . . no
As2 As1 Fe1 C1 -94.85(15) 2_655 . . no
As2 As1 Fe1 C2 60.11(16) . . . no
As2 As1 Fe1 C2 -3.94(16) 2_655 . . no
As2 As1 Fe1 C3 -166.16(13) . . . no
As2 As1 Fe1 C3 129.79(13) 2_655 . . no
As2 As1 Fe1 C5 95.0(2) 2_655 . . no
As2 As1 Fe1 C4 95.43(12) 2_655 . . no
As2 As1 Fe1 C5 159.1(2) . . . no
As2 As1 Fe1 C7 -131.69(14) . . . no
As2 As1 Fe1 C6 -130.6(2) . . . no
As2 As1 Fe1 C6 165.4(2) 2_655 . . no
As1 As2 As2 As1 89.03(2) 2_655 2_655 . no
As1 As2 As2 As1 -89.03(2) . 2_655 2_655 no
As1 Fe1 C3 C4 -119.6(2) . . . no
C1 Fe1 C3 C4 154.6(3) . . . no
C2 Fe1 C3 C4 -35.3(3) . . . no
C5 Fe1 C3 C4 39.2(2) . . . no
C6 Fe1 C3 C4 82.3(3) . . . no
C7 Fe1 C3 C4 121.5(3) . . . no
As1 Fe1 C3 C7 118.9(2) . . . no
C1 Fe1 C3 C7 33.1(3) . . . no
C2 Fe1 C3 C7 -156.8(3) . . . no
C4 Fe1 C3 C7 -121.5(3) . . . no
C5 Fe1 C3 C7 -82.4(3) . . . no
C6 Fe1 C3 C7 -39.2(2) . . . no
As1 Fe1 C3 C8 -0.2(4) . . . no
C1 Fe1 C3 C8 -86.0(5) . . . no
C2 Fe1 C3 C8 84.1(5) . . . no
C4 Fe1 C3 C8 119.4(5) . . . no
C5 Fe1 C3 C8 158.6(5) . . . no
C6 Fe1 C3 C8 -158.3(5) . . . no
C7 Fe1 C3 C8 -119.1(6) . . . no
C5 Fe1 C7 C6 -37.1(3) . . . no
As1 Fe1 C7 C48 60.0(4) . . . no
C1 Fe1 C7 C48 -32.4(4) . . . no
C3 Fe1 C7 C48 124.6(4) . . . no
C4 Fe1 C7 C48 160.3(4) . . . no
C5 Fe1 C7 C48 -156.0(4) . . . no
C6 Fe1 C7 C48 -118.9(5) . . . no
C7 Fe1 C5 C28 159.0(5) . . . no
C5 Fe1 C6 C38 -120.7(5) . . . no
C7 Fe1 C6 C38 120.6(5) . . . no
C6 Fe1 C4 C3 -79.4(2) . . . no
C7 Fe1 C4 C3 -35.6(2) . . . no
As1 Fe1 C4 C5 -179.6(2) . . . no
C2 Fe1 C4 C5 -88.7(3) . . . no
C3 Fe1 C4 C5 116.4(3) . . . no
C6 Fe1 C4 C5 37.0(2) . . . no
C7 Fe1 C4 C5 80.8(3) . . . no
As1 Fe1 C4 C18 -60.8(4) . . . no
C2 Fe1 C4 C18 30.1(4) . . . no
C3 Fe1 C4 C18 -124.7(4) . . . no
C5 Fe1 C4 C18 118.8(5) . . . no
As1 Fe1 C5 C4 0.6(4) . . . no
As1 Fe1 C4 C3 64.0(2) . . . no
C2 Fe1 C4 C3 154.9(2) . . . no
C5 Fe1 C4 C3 -116.4(3) . . . no
C3 Fe1 C5 C4 -38.2(2) . . . no
C6 Fe1 C5 C4 -118.8(3) . . . no
C7 Fe1 C5 C4 -80.9(3) . . . no
As1 Fe1 C5 C6 119.4(2) . . . no
C1 Fe1 C5 C6 -48.5(3) . . . no
C2 Fe1 C5 C6 -144.1(3) . . . no
C3 Fe1 C5 C6 80.6(2) . . . no
C4 Fe1 C5 C6 118.8(3) . . . no
C7 Fe1 C5 C6 38.0(2) . . . no
As1 Fe1 C5 C28 -119.5(4) . . . no
C1 Fe1 C5 C28 72.5(5) . . . no
C6 Fe1 C4 C18 155.9(4) . . . no
C7 Fe1 C4 C18 -160.4(4) . . . no
C4 Fe1 C6 C38 -158.6(4) . . . no
C2 Fe1 C5 C4 97.1(3) . . . no
As1 Fe1 C6 C5 -120.4(2) . . . no
C1 Fe1 C6 C5 141.9(3) . . . no
C2 Fe1 C6 C5 46.3(3) . . . no
C3 Fe1 C6 C5 -80.6(3) . . . no
C4 Fe1 C6 C5 -37.8(2) . . . no
C7 Fe1 C6 C5 -118.7(4) . . . no
As1 Fe1 C6 C7 -1.7(4) . . . no
C1 Fe1 C6 C7 -99.5(3) . . . no
C2 Fe1 C6 C7 165.0(3) . . . no
C3 Fe1 C6 C7 38.1(3) . . . no
C4 Fe1 C6 C7 80.8(3) . . . no
C2 Fe1 C5 C28 -23.1(5) . . . no
C3 Fe1 C5 C28 -158.4(5) . . . no
C1 Fe1 C5 C4 -167.3(3) . . . no
C6 Fe1 C5 C28 121.1(5) . . . no
C3 Fe1 C6 C38 158.7(4) . . . no
As1 Fe1 C7 C6 179.0(2) . . . no
C1 Fe1 C7 C6 86.5(3) . . . no
As1 Fe1 C7 C3 -64.5(2) . . . no
C1 Fe1 C7 C3 -157.0(2) . . . no
C4 Fe1 C7 C3 35.7(2) . . . no
C5 Fe1 C7 C3 79.4(3) . . . no
C6 Fe1 C7 C3 116.5(4) . . . no
C5 Fe1 C6 C7 118.7(4) . . . no
As1 Fe1 C6 C38 118.9(3) . . . no
C3 Fe1 C7 C6 -116.5(4) . . . no
C2 Fe1 C6 C38 -74.4(5) . . . no
C1 Fe1 C6 C38 21.2(4) . . . no
C4 Fe1 C5 C28 -120.2(5) . . . no
C4 Fe1 C7 C6 -80.8(3) . . . no
C4 C3 C7 C6 4.7(4) . . . no
C4 C3 C7 C48 173.4(4) . . . no
C4 C3 C8 C13 -34.5(6) . . . no
C4 C3 C7 Fe1 -56.8(3) . . . no
C8 C3 C4 C5 169.8(4) . . . no
C8 C3 C7 C48 -1.5(6) . . . no
C8 C3 C7 Fe1 128.3(4) . . . no
Fe1 C3 C8 C13 -127.4(4) . . . no
C4 C3 C8 C9 149.4(4) . . . no
C8 C3 C4 Fe1 -128.1(4) . . . no
C7 C3 C8 C9 -36.6(6) . . . no
C8 C3 C7 C6 -170.2(4) . . . no
C7 C3 C8 C13 139.6(4) . . . no
Fe1 C3 C8 C9 56.5(6) . . . no
Fe1 C3 C7 C6 61.5(2) . . . no
Fe1 C3 C7 C48 -129.8(4) . . . no
C8 C3 C4 C18 -2.1(6) . . . no
C7 C3 C4 C18 -177.0(4) . . . no
Fe1 C3 C4 C18 126.0(4) . . . no
C7 C3 C4 Fe1 57.1(3) . . . no
Fe1 C3 C4 C5 -62.1(3) . . . no
C7 C3 C4 C5 -5.0(4) . . . no
C18 C4 C5 C6 175.6(4) . . . no
C3 C4 C5 C28 -167.2(4) . . . no
C18 C4 C5 Fe1 -124.0(4) . . . no
C5 C4 C18 C19 126.7(4) . . . no
C5 C4 C18 C23 -53.4(6) . . . no
C18 C4 C5 C28 5.1(6) . . . no
Fe1 C4 C18 C19 35.3(6) . . . no
Fe1 C4 C18 C23 -144.8(3) . . . no
C3 C4 C18 C19 -62.6(6) . . . no
C3 C4 C5 Fe1 63.7(3) . . . no
Fe1 C4 C5 C28 129.1(4) . . . no
Fe1 C4 C5 C6 -60.4(3) . . . no
C3 C4 C18 C23 117.3(5) . . . no
C3 C4 C5 C6 3.4(4) . . . no
C4 C5 C6 C7 -0.5(4) . . . no
C28 C5 C6 C7 170.1(4) . . . no
C4 C5 C6 C38 -175.6(4) . . . no
C28 C5 C6 Fe1 -129.5(4) . . . no
C4 C5 C6 Fe1 60.0(3) . . . no
C4 C5 C28 C29 -52.7(6) . . . no
C4 C5 C28 C33 122.9(5) . . . no
C6 C5 C28 C29 138.3(5) . . . no
C6 C5 C28 C33 -46.0(6) . . . no
C28 C5 C6 C38 -5.0(6) . . . no
Fe1 C5 C28 C29 42.2(7) . . . no
Fe1 C5 C28 C33 -142.2(4) . . . no
Fe1 C5 C6 C38 124.4(4) . . . no
Fe1 C5 C6 C7 -60.5(3) . . . no
Fe1 C6 C7 C48 127.8(4) . . . no
C5 C6 C7 Fe1 60.6(3) . . . no
C5 C6 C7 C3 -2.6(4) . . . no
C5 C6 C7 C48 -171.6(4) . . . no
C38 C6 C7 Fe1 -124.3(4) . . . no
C38 C6 C7 C3 172.5(4) . . . no
Fe1 C6 C7 C3 -63.2(3) . . . no
Fe1 C6 C38 C39 49.0(6) . . . no
Fe1 C6 C38 C43 -138.6(4) . . . no
C5 C6 C38 C39 -44.0(6) . . . no
C5 C6 C38 C43 128.4(5) . . . no
C7 C6 C38 C39 141.7(4) . . . no
C7 C6 C38 C43 -45.9(6) . . . no
C38 C6 C7 C48 3.5(6) . . . no
Fe1 C7 C48 C49 28.9(6) . . . no
Fe1 C7 C48 C53 -155.7(3) . . . no
C3 C7 C48 C49 128.8(5) . . . no
C3 C7 C48 C53 -55.8(5) . . . no
C6 C7 C48 C49 -64.4(6) . . . no
C6 C7 C48 C53 111.0(5) . . . no
C3 C8 C9 C10 176.2(4) . . . no
C13 C8 C9 C10 0.0(6) . . . no
C3 C8 C13 C12 -176.5(4) . . . no
C9 C8 C13 C12 -0.2(6) . . . no
C8 C9 C10 C11 0.8(7) . . . no
C9 C10 C11 C12 -1.3(7) . . . no
C9 C10 C11 C14 -179.6(4) . . . no
C10 C11 C12 C13 1.1(7) . . . no
C14 C11 C12 C13 179.5(5) . . . no
C10 C11 C14 C15 112.7(8) . . . no
C12 C11 C14 C15 -65.6(9) . . . no
C11 C12 C13 C8 -0.4(7) . . . no
C11 C14 C15 C16 174.3(13) . . . no
C14 C15 C16 C17 60(2) . . . no
C4 C18 C19 C20 179.8(4) . . . no
C23 C18 C19 C20 -0.1(6) . . . no
C4 C18 C23 C22 -179.9(4) . . . no
C19 C18 C23 C22 0.1(6) . . . no
C18 C19 C20 C21 1.0(7) . . . no
C19 C20 C21 C22 -1.7(7) . . . no
C19 C20 C21 C24 176.2(5) . . . no
C20 C21 C22 C23 1.7(7) . . . no
C24 C21 C22 C23 -176.3(5) . . . no
C20 C21 C24 C25 105.6(8) . . . no
C22 C21 C24 C25 -76.6(9) . . . no
C21 C22 C23 C18 -0.9(7) . . . no
C21 C24 C25 C26 -66.1(11) . . . no
C24 C25 C26 C27 -168.1(10) . . . no
C5 C28 C29 C30 175.9(4) . . . no
C33 C28 C29 C30 0.3(7) . . . no
C5 C28 C33 C32 -175.8(4) . . . no
C29 C28 C33 C32 0.1(7) . . . no
C28 C29 C30 C31 -0.2(7) . . . no
C29 C30 C31 C32 -0.2(7) . . . no
C29 C30 C31 C34 179.2(4) . . . no
C30 C31 C32 C33 0.6(7) . . . no
C34 C31 C32 C33 -178.8(4) . . . no
C30 C31 C34 C35 123.2(5) . . . no
C32 C31 C34 C35 -57.4(6) . . . no
C31 C32 C33 C28 -0.6(7) . . . no
C31 C34 C35 C36 177.3(4) . . . no
C34 C35 C36 C37 177.0(4) . . . no
C6 C38 C39 C40 173.2(4) . . . no
C43 C38 C39 C40 0.6(7) . . . no
C6 C38 C43 C42 -173.7(4) . . . no
C39 C38 C43 C42 -1.0(7) . . . no
C38 C39 C40 C41 0.4(7) . . . no
C39 C40 C41 C42 -0.9(7) . . . no
C39 C40 C41 C44 -177.7(4) . . . no
C40 C41 C42 C43 0.6(7) . . . no
C44 C41 C42 C43 177.3(4) . . . no
C40 C41 C44 C45 96.9(5) . . . no
C42 C41 C44 C45 -79.8(6) . . . no
C41 C42 C43 C38 0.4(7) . . . no
C41 C44 C45 C46 -179.5(4) . . . no
C44 C45 C46 C47 -178.8(5) . . . no
C7 C48 C49 C50 175.8(4) . . . no
C53 C48 C49 C50 0.4(7) . . . no
C7 C48 C53 C52 -174.6(4) . . . no
C49 C48 C53 C52 1.1(6) . . . no
C48 C49 C50 C51 -1.0(8) . . . no
C49 C50 C51 C52 0.1(8) . . . no
C49 C50 C51 C54 -179.3(5) . . . no
C50 C51 C52 C53 1.3(7) . . . no
C54 C51 C52 C53 -179.3(4) . . . no
C50 C51 C54 C55 104.1(6) . . . no
C52 C51 C54 C55 -75.3(7) . . . no
C51 C52 C53 C48 -1.9(7) . . . no
C51 C54 C55 C56 -176.6(5) . . . no
C54 C55 C56 C57 -176.8(5) . . . no
